data_4512228
loop_
_publ_author_name
'Chen, Jia-Mei'
'Li, Song'
'Lu, Tong-Bu'

_publ_section_title
;
 Pharmaceutical Cocrystals of Ribavirin with Reduced Release Rates
;
_journal_issue 12
_journal_name_full 'Crystal Growth &amp; Design'
_journal_page_first 6399
_journal_paper_doi 10.1021/cg501247x
_journal_volume 14
_journal_year 2014
_chemical_absolute_configuration rm
_chemical_formula_sum 'C15 H20 N4 O11'
_chemical_formula_weight 432.35
_chemical_name_systematic
; 
 ? 
;
_space_group_IT_number 4
_symmetry_cell_setting monoclinic
_symmetry_space_group_name_Hall 'P 2yb'
_symmetry_space_group_name_H-M 'P 1 21 1'
_atom_sites_solution_hydrogens geom
_atom_sites_solution_primary direct
_atom_sites_solution_secondary difmap
_audit_creation_method SHELXL-97
_cell_angle_alpha 90.00
_cell_angle_beta 96.913(2)
_cell_angle_gamma 90.00
_cell_formula_units_Z 2
_cell_length_a 11.0567(2)
_cell_length_b 7.10570(10)
_cell_length_c 11.4404(2)
_cell_measurement_reflns_used 10841
_cell_measurement_temperature 150(2)
_cell_measurement_theta_max 66.9179
_cell_measurement_theta_min 3.8889
_cell_volume 892.29(3)
_computing_structure_refinement 'SHELXL-97 (Sheldrick, 1997)'
_computing_structure_solution 'SHELXS-97 (Sheldrick, 1990)'
_diffrn_ambient_temperature 150(2)
_diffrn_detector_area_resol_mean 10.5058
_diffrn_measured_fraction_theta_full 0.998
_diffrn_measured_fraction_theta_max 0.998
_diffrn_measurement_device_type 'Xcalibur, Atlas, Gemini ultra'
_diffrn_measurement_method '\w scans'
_diffrn_radiation_monochromator graphite
_diffrn_radiation_source 'fine-focus sealed tube'
_diffrn_radiation_type CuK\a
_diffrn_radiation_wavelength 1.54178
_diffrn_reflns_av_R_equivalents 0.0327
_diffrn_reflns_av_sigmaI/netI 0.0186
_diffrn_reflns_limit_h_max 13
_diffrn_reflns_limit_h_min -13
_diffrn_reflns_limit_k_max 8
_diffrn_reflns_limit_k_min -8
_diffrn_reflns_limit_l_max 13
_diffrn_reflns_limit_l_min -13
_diffrn_reflns_number 18361
_diffrn_reflns_theta_full 67.03
_diffrn_reflns_theta_max 67.03
_diffrn_reflns_theta_min 3.89
_exptl_absorpt_coefficient_mu 1.210
_exptl_absorpt_correction_T_max 0.9309
_exptl_absorpt_correction_T_min 0.8886
_exptl_absorpt_correction_type multi-scan
_exptl_absorpt_process_details
;
CrysAlisPro, Agilent Technologies,
Version 1.171.35.21 (release 20-01-2012 CrysAlis171 .NET)
(compiled Jan 23 2012,18:06:46)
Empirical absorption correction using spherical harmonics,
 implemented in SCALE3 ABSPACK scaling algorithm.
;
_exptl_crystal_colour colorless
_exptl_crystal_density_diffrn 1.609
_exptl_crystal_density_method 'not measured'
_exptl_crystal_description block
_exptl_crystal_F_000 452
_exptl_crystal_size_max 0.10
_exptl_crystal_size_mid 0.06
_exptl_crystal_size_min 0.06
_refine_diff_density_max 0.142
_refine_diff_density_min -0.191
_refine_diff_density_rms 0.036
_refine_ls_abs_structure_details 'Flack H D (1983), Acta Cryst. A39, 876-881'
_refine_ls_abs_structure_Flack 0.04(13)
_refine_ls_extinction_method none
_refine_ls_goodness_of_fit_ref 1.072
_refine_ls_hydrogen_treatment mixed
_refine_ls_matrix_type full
_refine_ls_number_parameters 286
_refine_ls_number_reflns 3170
_refine_ls_number_restraints 1
_refine_ls_restrained_S_all 1.072
_refine_ls_R_factor_all 0.0258
_refine_ls_R_factor_gt 0.0241
_refine_ls_shift/su_max 0.000
_refine_ls_shift/su_mean 0.000
_refine_ls_structure_factor_coef Fsqd
_refine_ls_weighting_details 'calc w=1/[\s^2^(Fo^2^)+(0.0351P)^2^+0.1259P] where P=(Fo^2^+2Fc^2^)/3'
_refine_ls_weighting_scheme calc
_refine_ls_wR_factor_gt 0.0598
_refine_ls_wR_factor_ref 0.0612
_reflns_number_gt 3064
_reflns_number_total 3170
_reflns_threshold_expression >2sigma(I)
_cod_data_source_file cg501247x_si_002.cif
_cod_data_source_block RBV-GA
_cod_depositor_comments 'Adding full bibliography for 4512227--4512229.cif.'
_cod_original_sg_symbol_H-M 'P 21'
_cod_database_code 4512228

loop_
_symmetry_equiv_pos_as_xyz
'x, y, z'
'-x, y+1/2, -z'

loop_
_atom_site_label
_atom_site_type_symbol
_atom_site_fract_x
_atom_site_fract_y
_atom_site_fract_z
_atom_site_U_iso_or_equiv
_atom_site_adp_type
_atom_site_occupancy
_atom_site_symmetry_multiplicity
_atom_site_calc_flag
_atom_site_refinement_flags
O6 O 0.08711(9) 0.69489(19) 0.18222(9) 0.0250(3) Uani 1 1 d .
H6 H 0.0565 0.6622 0.2408 0.038 Uiso 1 1 calc R
O1 O 0.65812(10) 0.76028(18) 0.57578(9) 0.0257(3) Uani 1 1 d .
O10 O 0.59951(9) 0.6767(2) 0.07226(9) 0.0305(3) Uani 1 1 d .
H10 H 0.6338 0.6739 0.0126 0.046 Uiso 1 1 calc R
O9 O 0.43453(10) 0.65579(19) -0.05909(9) 0.0276(3) Uani 1 1 d .
C9 C 0.40944(13) 0.6970(2) 0.14373(12) 0.0182(3) Uani 1 1 d .
N3 N 0.85649(11) 0.7274(2) 0.74734(10) 0.0192(3) Uani 1 1 d .
O3 O 1.05719(9) 1.08177(17) 0.64403(9) 0.0211(2) Uani 1 1 d .
H3A H 1.0567 1.1684 0.5966 0.032 Uiso 1 1 calc R
N1 N 0.73315(11) 0.6909(2) 0.88969(10) 0.0199(3) Uani 1 1 d .
O7 O 0.19054(9) 0.76891(18) 0.40903(9) 0.0234(3) Uani 1 1 d .
H7A H 0.2312 0.7640 0.4738 0.035 Uiso 1 1 calc R
O5 O 1.25034(9) 0.62703(16) 0.64128(9) 0.0216(2) Uani 1 1 d .
H5A H 1.2284 0.5385 0.5978 0.032 Uiso 1 1 calc R
C10 C 0.28370(13) 0.6857(2) 0.12011(12) 0.0198(3) Uani 1 1 d .
H18 H 0.2480 0.6635 0.0435 0.024 Uiso 1 1 calc R
N2 N 0.92220(11) 0.70641(19) 0.85481(9) 0.0174(3) Uani 1 1 d .
C12 C 0.26464(13) 0.7435(2) 0.32334(12) 0.0178(3) Uani 1 1 d .
O4 O 1.20447(10) 0.45434(17) 0.85063(9) 0.0227(2) Uani 1 1 d .
H4 H 1.2681 0.5145 0.8536 0.034 Uiso 1 1 calc R
O8 O 0.43330(10) 0.7904(2) 0.46201(9) 0.0319(3) Uani 1 1 d .
H8 H 0.5077 0.7799 0.4719 0.048 Uiso 1 1 calc R
N4 N 0.52911(11) 0.7122(2) 0.71356(10) 0.0226(3) Uani 1 1 d .
H4A H 0.4650 0.7190 0.6630 0.027 Uiso 1 1 calc R
H4B H 0.5222 0.6928 0.7866 0.027 Uiso 1 1 calc R
C11 C 0.21091(13) 0.7072(2) 0.20929(12) 0.0187(3) Uani 1 1 d .
C3 C 0.84801(13) 0.6853(2) 0.93758(12) 0.0191(3) Uani 1 1 d .
H3 H 0.8734 0.6690 1.0174 0.023 Uiso 1 1 calc R
C14 C 0.46462(13) 0.7303(2) 0.25802(13) 0.0209(3) Uani 1 1 d .
H14C H 0.5490 0.7367 0.2741 0.025 Uiso 1 1 calc R
O2 O 1.10441(9) 0.87769(16) 0.85542(9) 0.0205(2) Uani 1 1 d .
C15 C 0.48071(13) 0.6749(2) 0.04281(12) 0.0197(3) Uani 1 1 d .
C5 C 1.15030(13) 0.6927(2) 0.69647(12) 0.0168(3) Uani 1 1 d .
H5 H 1.0815 0.7205 0.6366 0.020 Uiso 1 1 calc R
C2 C 0.74365(12) 0.7170(2) 0.77323(12) 0.0172(3) Uani 1 1 d .
C4 C 1.05494(13) 0.6972(2) 0.87232(12) 0.0180(3) Uani 1 1 d .
H4C H 1.0807 0.6578 0.9536 0.022 Uiso 1 1 calc R
C8 C 1.17975(14) 1.0500(2) 0.69803(14) 0.0209(3) Uani 1 1 d .
H8A H 1.2053 1.1538 0.7503 0.025 Uiso 1 1 calc R
H8B H 1.2343 1.0441 0.6377 0.025 Uiso 1 1 calc R
C7 C 1.18693(13) 0.8695(2) 0.76643(12) 0.0172(3) Uani 1 1 d .
H7 H 1.2702 0.8538 0.8054 0.021 Uiso 1 1 calc R
C6 C 1.10888(13) 0.5590(2) 0.78901(13) 0.0179(3) Uani 1 1 d .
H6A H 1.0453 0.4743 0.7525 0.021 Uiso 1 1 calc R
C1 C 0.63831(13) 0.7318(2) 0.67887(12) 0.0189(3) Uani 1 1 d .
C13 C 0.39140(13) 0.7536(2) 0.34716(12) 0.0196(3) Uani 1 1 d .
O11 O 0.87887(11) 0.86179(18) 0.49725(10) 0.0227(2) Uani 1 1 d .
H12A H 0.930(2) 0.914(3) 0.549(2) 0.037(6) Uiso 1 1 d .
H11A H 0.826(2) 0.812(4) 0.535(2) 0.044(7) Uiso 1 1 d .

loop_
_atom_site_aniso_label
_atom_site_aniso_U_11
_atom_site_aniso_U_22
_atom_site_aniso_U_33
_atom_site_aniso_U_23
_atom_site_aniso_U_13
_atom_site_aniso_U_12
O6 0.0130(5) 0.0462(7) 0.0158(5) 0.0023(5) 0.0014(4) -0.0025(5)
O1 0.0178(5) 0.0446(8) 0.0141(5) 0.0020(5) -0.0001(4) -0.0029(5)
O10 0.0153(5) 0.0603(9) 0.0165(5) -0.0009(6) 0.0041(4) -0.0014(6)
O9 0.0185(5) 0.0500(8) 0.0142(5) -0.0036(5) 0.0012(4) -0.0012(5)
C9 0.0176(7) 0.0223(8) 0.0148(6) 0.0009(6) 0.0022(5) 0.0014(6)
N3 0.0172(6) 0.0280(7) 0.0117(5) 0.0018(5) -0.0010(4) -0.0001(5)
O3 0.0189(5) 0.0253(6) 0.0184(5) 0.0044(4) -0.0007(4) 0.0008(4)
N1 0.0179(6) 0.0273(7) 0.0147(5) 0.0016(5) 0.0022(4) 0.0010(5)
O7 0.0182(5) 0.0397(7) 0.0124(5) 0.0004(5) 0.0019(4) -0.0011(5)
O5 0.0189(5) 0.0287(6) 0.0180(5) -0.0062(4) 0.0055(4) 0.0004(4)
C10 0.0176(7) 0.0277(8) 0.0133(6) 0.0002(6) -0.0017(5) -0.0016(6)
N2 0.0153(6) 0.0246(7) 0.0119(5) 0.0011(5) 0.0002(4) 0.0005(6)
C12 0.0177(7) 0.0212(8) 0.0145(6) 0.0024(6) 0.0022(5) -0.0011(6)
O4 0.0188(5) 0.0254(6) 0.0235(6) 0.0044(5) 0.0005(4) 0.0023(5)
O8 0.0174(6) 0.0640(9) 0.0135(5) -0.0051(5) -0.0009(4) -0.0029(6)
N4 0.0156(6) 0.0366(8) 0.0151(6) 0.0002(6) -0.0005(5) -0.0001(6)
C11 0.0147(6) 0.0235(8) 0.0173(7) 0.0027(6) -0.0007(5) -0.0007(6)
C3 0.0188(7) 0.0267(8) 0.0119(6) 0.0015(6) 0.0018(5) 0.0006(6)
C14 0.0138(7) 0.0317(9) 0.0170(7) 0.0008(6) 0.0003(5) -0.0015(7)
O2 0.0198(5) 0.0248(6) 0.0176(5) -0.0042(5) 0.0048(4) -0.0029(5)
C15 0.0172(7) 0.0245(9) 0.0175(7) 0.0010(6) 0.0020(6) -0.0011(6)
C5 0.0142(6) 0.0226(8) 0.0134(6) -0.0010(6) 0.0011(5) 0.0025(6)
C2 0.0168(7) 0.0202(7) 0.0148(6) 0.0000(6) 0.0022(5) -0.0007(6)
C4 0.0145(6) 0.0257(8) 0.0136(6) 0.0012(6) 0.0003(5) -0.0001(6)
C8 0.0163(7) 0.0240(8) 0.0219(8) -0.0018(6) 0.0006(6) -0.0016(6)
C7 0.0131(7) 0.0252(8) 0.0133(7) -0.0030(6) 0.0016(5) -0.0005(6)
C6 0.0159(7) 0.0220(8) 0.0154(7) 0.0005(6) 0.0004(5) 0.0003(6)
C1 0.0182(7) 0.0224(9) 0.0155(7) -0.0014(6) 0.0006(5) 0.0000(6)
C13 0.0192(7) 0.0268(9) 0.0119(6) 0.0010(6) -0.0012(5) -0.0012(6)
O11 0.0269(6) 0.0249(6) 0.0163(5) 0.0004(5) 0.0030(5) -0.0021(5)

loop_
_atom_type_symbol
_atom_type_description
_atom_type_scat_dispersion_real
_atom_type_scat_dispersion_imag
_atom_type_scat_source
C C 0.0181 0.0091 'International Tables Vol C Tables 4.2.6.8 and 6.1.1.4'
H H 0.0000 0.0000 'International Tables Vol C Tables 4.2.6.8 and 6.1.1.4'
N N 0.0311 0.0180 'International Tables Vol C Tables 4.2.6.8 and 6.1.1.4'
O O 0.0492 0.0322 'International Tables Vol C Tables 4.2.6.8 and 6.1.1.4'

loop_
_geom_angle_atom_site_label_1
_geom_angle_atom_site_label_2
_geom_angle_atom_site_label_3
_geom_angle
C11 O6 H6 109.5
C15 O10 H10 109.5
C10 C9 C14 120.52(13)
C10 C9 C15 117.18(12)
C14 C9 C15 122.30(12)
C2 N3 N2 102.00(11)
C8 O3 H3A 109.5
C3 N1 C2 102.63(12)
C12 O7 H7A 109.5
C5 O5 H5A 109.5
C11 C10 C9 120.61(13)
C11 C10 H18 119.7
C9 C10 H18 119.7
C3 N2 N3 110.31(11)
C3 N2 C4 126.30(11)
N3 N2 C4 123.28(11)
O7 C12 C11 118.25(12)
O7 C12 C13 121.91(12)
C11 C12 C13 119.84(13)
C6 O4 H4 109.5
C13 O8 H8 109.5
C1 N4 H4A 120.0
C1 N4 H4B 120.0
H4A N4 H4B 120.0
O6 C11 C10 118.76(12)
O6 C11 C12 121.76(12)
C10 C11 C12 119.47(13)
N1 C3 N2 110.16(12)
N1 C3 H3 124.9
N2 C3 H3 124.9
C13 C14 C9 118.78(13)
C13 C14 H14C 120.6
C9 C14 H14C 120.6
C4 O2 C7 110.24(11)
O9 C15 O10 122.30(13)
O9 C15 C9 123.66(13)
O10 C15 C9 114.04(12)
O5 C5 C7 109.52(12)
O5 C5 C6 114.71(13)
C7 C5 C6 103.38(11)
O5 C5 H5 109.7
C7 C5 H5 109.7
C6 C5 H5 109.7
N3 C2 N1 114.90(12)
N3 C2 C1 120.69(12)
N1 C2 C1 124.41(12)
O2 C4 N2 109.84(12)
O2 C4 C6 107.97(11)
N2 C4 C6 113.73(12)
O2 C4 H4C 108.4
N2 C4 H4C 108.4
C6 C4 H4C 108.4
O3 C8 C7 110.26(12)
O3 C8 H8A 109.6
C7 C8 H8A 109.6
O3 C8 H8B 109.6
C7 C8 H8B 109.6
H8A C8 H8B 108.1
O2 C7 C8 109.52(13)
O2 C7 C5 104.67(12)
C8 C7 C5 116.03(12)
O2 C7 H7 108.8
C8 C7 H7 108.8
C5 C7 H7 108.8
O4 C6 C5 113.82(12)
O4 C6 C4 110.51(11)
C5 C6 C4 101.71(12)
O4 C6 H6A 110.2
C5 C6 H6A 110.2
C4 C6 H6A 110.2
O1 C1 N4 125.01(14)
O1 C1 C2 119.12(13)
N4 C1 C2 115.87(12)
O8 C13 C14 124.78(13)
O8 C13 C12 114.45(13)
C14 C13 C12 120.76(13)
H12A O11 H11A 106(2)

loop_
_geom_bond_atom_site_label_1
_geom_bond_atom_site_label_2
_geom_bond_distance
O6 C11 1.3694(17)
O6 H6 0.8200
O1 C1 1.2418(18)
O10 C15 1.3162(18)
O10 H10 0.8200
O9 C15 1.2227(18)
C9 C10 1.386(2)
C9 C14 1.395(2)
C9 C15 1.4824(19)
N3 C2 1.3187(19)
N3 N2 1.3590(16)
O3 C8 1.4378(18)
O3 H3A 0.8200
N1 C3 1.3218(19)
N1 C2 1.3639(18)
O7 C12 1.3631(17)
O7 H7A 0.8200
O5 C5 1.4170(17)
O5 H5A 0.8200
C10 C11 1.382(2)
C10 H18 0.9300
N2 C3 1.3338(18)
N2 C4 1.4586(18)
C12 C11 1.391(2)
C12 C13 1.397(2)
O4 C6 1.4100(18)
O4 H4 0.8200
O8 C13 1.3650(18)
O8 H8 0.8200
N4 C1 1.323(2)
N4 H4A 0.8600
N4 H4B 0.8600
C3 H3 0.9300
C14 C13 1.386(2)
C14 H14C 0.9300
O2 C4 1.417(2)
O2 C7 1.4478(17)
C5 C7 1.518(2)
C5 C6 1.533(2)
C5 H5 0.9800
C2 C1 1.4934(19)
C4 C6 1.538(2)
C4 H4C 0.9800
C8 C7 1.500(2)
C8 H8A 0.9700
C8 H8B 0.9700
C7 H7 0.9800
C6 H6A 0.9800
O11 H12A 0.85(2)
O11 H11A 0.85(3)

loop_
_geom_hbond_atom_site_label_D
_geom_hbond_atom_site_label_H
_geom_hbond_atom_site_label_A
_geom_hbond_distance_DH
_geom_hbond_distance_HA
_geom_hbond_distance_DA
_geom_hbond_angle_DHA
_geom_hbond_site_symmetry_A
O6 H6 O3 0.82 2.01 2.8118(15) 165.6 2_646
O10 H10 N1 0.82 1.89 2.7017(16) 170.5 1_554
O3 H3A O11 0.82 1.93 2.7104(16) 158.1 2_756
O7 H7A O5 0.82 2.14 2.8444(15) 144.5 1_455
O7 H7A O8 0.82 2.26 2.6840(15) 112.3 .
O5 H5A O11 0.82 1.96 2.7496(16) 160.2 2_746
O4 H4 O9 0.82 2.23 2.9924(16) 155.9 1_656
O8 H8 O1 0.82 1.93 2.6721(15) 150.1 .
N4 H4A O8 0.86 2.34 2.9964(16) 133.4 .
N4 H4A O5 0.86 2.45 3.1523(15) 139.8 1_455
N4 H4B O9 0.86 2.13 2.9452(16) 158.2 1_556
O11 H12A O3 0.85(2) 2.05(3) 2.8902(16) 167(2) .
O11 H11A O1 0.85(3) 2.00(3) 2.7951(17) 156(2) .
O11 H11A N3 0.85(3) 2.49(2) 3.0544(16) 125(2) .

loop_
_geom_torsion_atom_site_label_1
_geom_torsion_atom_site_label_2
_geom_torsion_atom_site_label_3
_geom_torsion_atom_site_label_4
_geom_torsion
C14 C9 C10 C11 0.0(3)
C15 C9 C10 C11 -179.19(16)
C2 N3 N2 C3 -0.06(17)
C2 N3 N2 C4 176.42(14)
C9 C10 C11 O6 -179.94(15)
C9 C10 C11 C12 1.1(3)
O7 C12 C11 O6 -0.6(2)
C13 C12 C11 O6 179.52(15)
O7 C12 C11 C10 178.35(16)
C13 C12 C11 C10 -1.5(2)
C2 N1 C3 N2 -0.12(18)
N3 N2 C3 N1 0.12(19)
C4 N2 C3 N1 -176.23(15)
C10 C9 C14 C13 -0.6(2)
C15 C9 C14 C13 178.54(16)
C10 C9 C15 O9 3.2(3)
C14 C9 C15 O9 -175.93(16)
C10 C9 C15 O10 -176.42(15)
C14 C9 C15 O10 4.4(2)
N2 N3 C2 N1 -0.02(18)
N2 N3 C2 C1 -179.47(14)
C3 N1 C2 N3 0.09(19)
C3 N1 C2 C1 179.52(15)
C7 O2 C4 N2 -124.25(11)
C7 O2 C4 C6 0.27(14)
C3 N2 C4 O2 -111.55(17)
N3 N2 C4 O2 72.55(17)
C3 N2 C4 C6 127.33(17)
N3 N2 C4 C6 -48.58(19)
C4 O2 C7 C8 145.97(12)
C4 O2 C7 C5 20.94(14)
O3 C8 C7 O2 -58.57(15)
O3 C8 C7 C5 59.60(16)
O5 C5 C7 O2 -156.13(11)
C6 C5 C7 O2 -33.42(14)
O5 C5 C7 C8 83.05(16)
C6 C5 C7 C8 -154.24(12)
O5 C5 C6 O4 32.85(18)
C7 C5 C6 O4 -86.34(14)
O5 C5 C6 C4 151.70(12)
C7 C5 C6 C4 32.51(13)
O2 C4 C6 O4 100.30(14)
N2 C4 C6 O4 -137.54(13)
O2 C4 C6 C5 -20.90(14)
N2 C4 C6 C5 101.26(14)
N3 C2 C1 O1 -2.3(2)
N1 C2 C1 O1 178.26(16)
N3 C2 C1 N4 177.44(16)
N1 C2 C1 N4 -2.0(2)
C9 C14 C13 O8 -178.65(16)
C9 C14 C13 C12 0.2(2)
O7 C12 C13 O8 0.0(2)
C11 C12 C13 O8 179.82(15)
O7 C12 C13 C14 -178.94(15)
C11 C12 C13 C14 0.9(2)
